data_7247237
loop_
_publ_author_name
'Alazemi, Abdulrahman M.'
'Dawood, Kamal M.'
'Al-Matar, Hamad M.'
'Tohamy, Wael M.'

_publ_section_title
;
 Microwave-assisted chemoselective synthesis and photophysical properties
 of 2-arylazo-biphenyl-4-carboxamides from hydrazonals
;
_journal_issue 36
_journal_name_full 'RSC Advances'
_journal_page_first 25054
_journal_page_last 25068
_journal_paper_doi 10.1039/D3RA04558G
_journal_volume 13
_journal_year 2023
_chemical_formula_moiety 'C34 H33 Br2 N5 O2'
_chemical_formula_sum 'C34 H33 Br2 N5 O2'
_chemical_formula_weight 703.47
_space_group_crystal_system monoclinic
_space_group_IT_number 14
_space_group_name_Hall '-P 2ybc'
_space_group_name_H-M_alt 'P 1 21/c 1'
_atom_sites_solution_hydrogens geom
_atom_sites_solution_primary direct
_atom_sites_solution_secondary difmap
_audit_update_record
;
2023-06-15 deposited with the CCDC.	2023-08-08 downloaded from the CCDC.
;
_cell_angle_alpha 90.0000
_cell_angle_beta 93.818(7)
_cell_angle_gamma 90.0000
_cell_formula_units_Z 4
_cell_length_a 11.5200(11)
_cell_length_b 12.9090(15)
_cell_length_c 21.274(2)
_cell_measurement_reflns_used 4536
_cell_measurement_temperature 150
_cell_measurement_theta_max 25.59
_cell_measurement_theta_min 3.13
_cell_volume 3156.7(6)
_computing_cell_refinement 'CrystalClear-SM Expert 2.0 r4'
_computing_data_collection 'CrystalClear-SM Expert 2.0 r4 (Rigaku, 2009)'
_computing_data_reduction 'CrystalClear-SM Expert 2.0 r4'
_computing_molecular_graphics 'CrystalStructure 4.2'
_computing_publication_material 'CrystalStructure 4.2 (Rigaku, 2017)'
_computing_structure_refinement 'SHELXL97 (Sheldrick, 2008)'
_computing_structure_solution 'SHELXS97 (Sheldrick, 2008)'
_diffrn_ambient_temperature 150
_diffrn_detector_area_resol_mean 10.000
_diffrn_measured_fraction_theta_full 0.990
_diffrn_measured_fraction_theta_max 0.990
_diffrn_measurement_device_type 'Rigaku R-AXIS RAPID'
_diffrn_measurement_method \w
_diffrn_radiation_type 'Mo K\a'
_diffrn_radiation_wavelength 0.71075
_diffrn_reflns_av_R_equivalents 0.0991
_diffrn_reflns_Laue_measured_fraction_full 0.000
_diffrn_reflns_Laue_measured_fraction_max 0.000
_diffrn_reflns_limit_h_max 14
_diffrn_reflns_limit_h_min -14
_diffrn_reflns_limit_k_max 15
_diffrn_reflns_limit_k_min -15
_diffrn_reflns_limit_l_max 22
_diffrn_reflns_limit_l_min -25
_diffrn_reflns_number 25034
_diffrn_reflns_point_group_measured_fraction_full 0.000
_diffrn_reflns_point_group_measured_fraction_max 0.000
_diffrn_reflns_theta_full 25.630
_diffrn_reflns_theta_max 25.630
_diffrn_reflns_theta_min 3.125
_diffrn_standards_number 0
_exptl_absorpt_coefficient_mu 2.615
_exptl_absorpt_correction_T_max 0.855
_exptl_absorpt_correction_T_min 0.382
_exptl_absorpt_correction_type multi-scan
_exptl_absorpt_process_details 'ABSCOR (Rigaku, 1995)'
_exptl_crystal_colour Colorless
_exptl_crystal_density_diffrn 1.480
_exptl_crystal_density_method 'not measured'
_exptl_crystal_description Block
_exptl_crystal_F_000 1432.00
_exptl_crystal_size_max 0.200
_exptl_crystal_size_mid 0.150
_exptl_crystal_size_min 0.060
_refine_diff_density_max 0.64
_refine_diff_density_min -0.58
_refine_ls_extinction_method none
_refine_ls_goodness_of_fit_ref 0.973
_refine_ls_hydrogen_treatment constr
_refine_ls_number_parameters 389
_refine_ls_number_reflns 5889
_refine_ls_number_restraints 0
_refine_ls_R_factor_all 0.1537
_refine_ls_R_factor_gt 0.0672
_refine_ls_shift/su_max 0.000
_refine_ls_structure_factor_coef Fsqd
_refine_ls_weighting_details 'w = 1/[\s^2^(Fo^2^)+(0.0991P)^2^] where P=(Fo^2^+2Fc^2^)/3'
_refine_ls_weighting_scheme calc
_refine_ls_wR_factor_gt 0.1541
_refine_ls_wR_factor_ref 0.1889
_reflns_number_gt 2860
_reflns_number_total 5889
_reflns_threshold_expression F^2^>2.0\s(F^2^)
_cod_data_source_file d3ra04558g2.cif
_cod_data_source_block User-defined
_cod_database_code 7247237

loop_
_space_group_symop_id
_space_group_symop_operation_xyz
1 +X,+Y,+Z
2 -X,1/2+Y,1/2-Z
3 -X,-Y,-Z
4 +X,-1/2-Y,-1/2+Z

loop_
_atom_site_label
_atom_site_type_symbol
_atom_site_fract_x
_atom_site_fract_y
_atom_site_fract_z
_atom_site_U_iso_or_equiv
_atom_site_adp_type
_atom_site_occupancy
_atom_site_symmetry_multiplicity
_atom_site_calc_flag
_atom_site_refinement_flags
_atom_site_disorder_assembly
_atom_site_disorder_group
Br1 Br 0.40744(7) 0.63782(7) 0.12301(4) 0.1181(4) Uani 1 1 d . . .
Br2 Br 0.45156(7) -0.07224(6) 0.15478(4) 0.1092(4) Uani 1 1 d . . .
O1 O -0.1439(4) 0.3401(3) 0.4602(2) 0.0762(12) Uani 1 1 d . . .
O2 O -0.1056(3) 0.0198(3) 0.44012(18) 0.0611(10) Uani 1 1 d . . .
H2A H -0.0951 -0.0411 0.4278 0.073 Uiso 1 1 calc R . .
N1 N -0.1894(4) 0.1795(3) 0.4961(2) 0.0555(12) Uani 1 1 d . . .
H1 H -0.1756 0.1132 0.4904 0.067 Uiso 1 1 calc R . .
N2 N 0.1376(4) 0.2824(3) 0.2912(2) 0.0522(11) Uani 1 1 d . . .
N3 N 0.1377(4) 0.3783(4) 0.3021(2) 0.0577(12) Uani 1 1 d . . .
N4 N 0.1010(4) 0.1913(3) 0.5725(2) 0.0556(12) Uani 1 1 d . . .
N5 N 0.1595(4) 0.3446(3) 0.5280(2) 0.0622(13) Uani 1 1 d . . .
C1 C -0.2636(5) 0.2025(4) 0.5439(2) 0.0527(14) Uani 1 1 d . . .
C2 C -0.3014(5) 0.1193(4) 0.5786(3) 0.0652(16) Uani 1 1 d . . .
H2 H -0.2782 0.0510 0.5684 0.078 Uiso 1 1 calc R . .
C3 C -0.3718(6) 0.1343(5) 0.6273(3) 0.082(2) Uani 1 1 d . . .
H3 H -0.3965 0.0767 0.6507 0.099 Uiso 1 1 calc R . .
C4 C -0.4065(6) 0.2316(6) 0.6422(3) 0.082(2) Uani 1 1 d . . .
H4 H -0.4551 0.2420 0.6760 0.098 Uiso 1 1 calc R . .
C5 C -0.3709(6) 0.3137(5) 0.6083(4) 0.088(2) Uani 1 1 d . . .
H5 H -0.3945 0.3817 0.6188 0.106 Uiso 1 1 calc R . .
C6 C -0.3013(5) 0.2997(4) 0.5590(3) 0.0713(18) Uani 1 1 d . . .
H6 H -0.2790 0.3577 0.5352 0.086 Uiso 1 1 calc R . .
C7 C -0.1360(4) 0.2451(4) 0.4576(3) 0.0537(13) Uani 1 1 d . . .
C8 C -0.0611(4) 0.1939(4) 0.4123(2) 0.0482(13) Uani 1 1 d . . .
C9 C -0.0008(4) 0.2577(4) 0.3737(2) 0.0523(13) Uani 1 1 d . . .
H9 H -0.0126 0.3303 0.3761 0.063 Uiso 1 1 calc R . .
C10 C 0.0768(4) 0.2204(4) 0.3312(2) 0.0469(13) Uani 1 1 d . . .
C11 C 0.0956(4) 0.1119(4) 0.3273(2) 0.0497(13) Uani 1 1 d . . .
C12 C 0.0321(4) 0.0471(4) 0.3644(2) 0.0503(13) Uani 1 1 d . . .
H12 H 0.0435 -0.0255 0.3610 0.060 Uiso 1 1 calc R . .
C13 C -0.0486(4) 0.0829(4) 0.4070(2) 0.0514(13) Uani 1 1 d . . .
C14 C 0.2029(5) 0.4356(4) 0.2585(3) 0.0555(14) Uani 1 1 d . . .
C15 C 0.2026(5) 0.5416(5) 0.2641(3) 0.0748(18) Uani 1 1 d . . .
H15 H 0.1605 0.5737 0.2957 0.090 Uiso 1 1 calc R . .
C16 C 0.2642(6) 0.6025(5) 0.2232(4) 0.084(2) Uani 1 1 d . . .
H16 H 0.2641 0.6758 0.2269 0.101 Uiso 1 1 calc R . .
C17 C 0.3238(5) 0.5562(6) 0.1782(3) 0.0748(18) Uani 1 1 d . . .
C18 C 0.3262(6) 0.4506(6) 0.1723(3) 0.0780(19) Uani 1 1 d . . .
H18 H 0.3689 0.4192 0.1407 0.094 Uiso 1 1 calc R . .
C19 C 0.2659(5) 0.3900(5) 0.2126(3) 0.0701(17) Uani 1 1 d . . .
H19 H 0.2675 0.3167 0.2088 0.084 Uiso 1 1 calc R . .
C20 C 0.1810(4) 0.0658(4) 0.2861(2) 0.0484(13) Uani 1 1 d . . .
C21 C 0.2930(5) 0.1085(4) 0.2831(3) 0.0563(14) Uani 1 1 d . . .
H21 H 0.3144 0.1672 0.3082 0.068 Uiso 1 1 calc R . .
C22 C 0.3719(5) 0.0668(4) 0.2444(3) 0.0622(16) Uani 1 1 d . . .
H22 H 0.4472 0.0964 0.2431 0.075 Uiso 1 1 calc R . .
C23 C 0.3415(5) -0.0182(4) 0.2076(3) 0.0647(16) Uani 1 1 d . . .
C24 C 0.2340(5) -0.0638(4) 0.2099(3) 0.0656(16) Uani 1 1 d . . .
H24 H 0.2142 -0.1234 0.1853 0.079 Uiso 1 1 calc R . .
C25 C 0.1547(5) -0.0205(4) 0.2492(3) 0.0582(14) Uani 1 1 d . . .
H25 H 0.0800 -0.0514 0.2506 0.070 Uiso 1 1 calc R . .
C26 C 0.1593(4) 0.2429(4) 0.5313(2) 0.0513(13) Uani 1 1 d . . .
C27 C 0.0322(5) 0.2433(4) 0.6188(3) 0.0630(15) Uani 1 1 d . . .
H27A H -0.0506 0.2456 0.6031 0.076 Uiso 1 1 calc R . .
H27B H 0.0377 0.2041 0.6589 0.076 Uiso 1 1 calc R . .
C28 C 0.0753(6) 0.3482(5) 0.6297(3) 0.091(2) Uani 1 1 d . . .
H28A H 0.1500 0.3449 0.6555 0.109 Uiso 1 1 calc R . .
H28B H 0.0192 0.3866 0.6543 0.109 Uiso 1 1 calc R . .
C29 C 0.0932(6) 0.4063(4) 0.5713(3) 0.0769(19) Uani 1 1 d . . .
H29A H 0.0167 0.4248 0.5503 0.092 Uiso 1 1 calc R . .
H29B H 0.1357 0.4713 0.5819 0.092 Uiso 1 1 calc R . .
C30 C 0.2200(6) 0.4019(4) 0.4792(3) 0.0766(19) Uani 1 1 d . . .
H30A H 0.1966 0.4756 0.4802 0.092 Uiso 1 1 calc R . .
H30B H 0.1944 0.3740 0.4372 0.092 Uiso 1 1 calc R . .
C31 C 0.3493(6) 0.3954(5) 0.4876(4) 0.088(2) Uani 1 1 d . . .
H31A H 0.3728 0.4042 0.5328 0.105 Uiso 1 1 calc R . .
H31B H 0.3826 0.4540 0.4647 0.105 Uiso 1 1 calc R . .
C32 C 0.4019(6) 0.2959(5) 0.4650(3) 0.0807(19) Uani 1 1 d . . .
H32A H 0.4876 0.3005 0.4717 0.097 Uiso 1 1 calc R . .
H32B H 0.3825 0.2889 0.4192 0.097 Uiso 1 1 calc R . .
C33 C 0.3606(5) 0.1991(5) 0.4981(3) 0.0765(19) Uani 1 1 d . . .
H33A H 0.4025 0.1383 0.4825 0.092 Uiso 1 1 calc R . .
H33B H 0.3817 0.2055 0.5438 0.092 Uiso 1 1 calc R . .
C34 C 0.2308(5) 0.1794(4) 0.4886(3) 0.0618(16) Uani 1 1 d . . .
H34A H 0.2050 0.1950 0.4443 0.074 Uiso 1 1 calc R . .
H34B H 0.2157 0.1050 0.4960 0.074 Uiso 1 1 calc R . .

loop_
_atom_site_aniso_label
_atom_site_aniso_U_11
_atom_site_aniso_U_22
_atom_site_aniso_U_33
_atom_site_aniso_U_23
_atom_site_aniso_U_13
_atom_site_aniso_U_12
Br1 0.0930(6) 0.1333(8) 0.1262(7) 0.0754(6) -0.0054(5) -0.0433(5)
Br2 0.1160(7) 0.0930(6) 0.1259(7) -0.0196(5) 0.0635(6) 0.0083(5)
O1 0.096(3) 0.039(2) 0.098(3) 0.004(2) 0.040(3) 0.003(2)
O2 0.080(2) 0.029(2) 0.078(3) -0.0004(18) 0.027(2) -0.0028(19)
N1 0.061(3) 0.037(3) 0.070(3) -0.001(2) 0.019(3) 0.001(2)
N2 0.059(3) 0.040(3) 0.058(3) 0.006(2) 0.004(2) -0.004(2)
N3 0.062(3) 0.044(3) 0.067(3) 0.004(2) 0.009(2) -0.006(2)
N4 0.061(3) 0.046(3) 0.062(3) -0.001(2) 0.018(3) 0.001(2)
N5 0.079(3) 0.035(3) 0.074(3) 0.003(2) 0.019(3) 0.002(2)
C1 0.056(3) 0.048(3) 0.054(3) -0.002(3) 0.006(3) 0.007(3)
C2 0.078(4) 0.050(4) 0.070(4) 0.006(3) 0.022(3) 0.013(3)
C3 0.094(5) 0.074(5) 0.082(5) 0.018(4) 0.031(4) 0.015(4)
C4 0.087(5) 0.088(5) 0.073(4) -0.008(4) 0.030(4) 0.011(4)
C5 0.100(5) 0.056(4) 0.113(6) -0.017(4) 0.046(5) 0.010(4)
C6 0.078(4) 0.047(4) 0.091(5) 0.001(3) 0.027(4) 0.007(3)
C7 0.057(3) 0.038(3) 0.067(4) 0.002(3) 0.008(3) -0.003(3)
C8 0.051(3) 0.037(3) 0.056(3) 0.004(2) 0.006(3) -0.005(2)
C9 0.057(3) 0.035(3) 0.065(3) 0.005(3) 0.008(3) 0.000(2)
C10 0.052(3) 0.037(3) 0.052(3) 0.003(2) 0.006(3) -0.002(2)
C11 0.052(3) 0.048(3) 0.049(3) -0.004(2) 0.001(3) -0.002(2)
C12 0.063(3) 0.028(3) 0.062(3) -0.002(2) 0.012(3) -0.003(2)
C13 0.061(3) 0.041(3) 0.052(3) 0.004(2) 0.009(3) -0.007(3)
C14 0.056(3) 0.046(4) 0.064(4) 0.009(3) 0.004(3) -0.004(3)
C15 0.082(4) 0.047(4) 0.097(5) 0.002(3) 0.021(4) -0.004(3)
C16 0.087(5) 0.045(4) 0.120(6) 0.033(4) 0.003(5) -0.005(3)
C17 0.058(4) 0.080(5) 0.085(5) 0.020(4) -0.004(4) -0.020(3)
C18 0.083(4) 0.079(5) 0.074(4) 0.006(4) 0.017(4) -0.022(4)
C19 0.084(4) 0.058(4) 0.071(4) -0.001(3) 0.022(4) -0.022(3)
C20 0.060(3) 0.035(3) 0.051(3) 0.006(2) 0.010(3) 0.004(2)
C21 0.064(3) 0.045(3) 0.060(4) 0.001(3) 0.004(3) -0.004(3)
C22 0.058(3) 0.057(4) 0.073(4) 0.011(3) 0.011(3) 0.004(3)
C23 0.073(4) 0.057(4) 0.065(4) 0.000(3) 0.021(3) 0.008(3)
C24 0.080(4) 0.052(4) 0.065(4) -0.005(3) 0.009(4) -0.001(3)
C25 0.068(3) 0.042(3) 0.065(4) 0.001(3) 0.009(3) -0.006(3)
C26 0.061(3) 0.034(3) 0.060(3) -0.003(3) 0.008(3) -0.003(2)
C27 0.071(4) 0.052(4) 0.068(4) -0.006(3) 0.015(3) 0.002(3)
C28 0.107(5) 0.071(5) 0.100(5) -0.031(4) 0.047(5) -0.005(4)
C29 0.102(5) 0.042(4) 0.089(5) -0.012(3) 0.025(4) 0.007(3)
C30 0.103(5) 0.042(4) 0.087(5) 0.019(3) 0.027(4) -0.007(3)
C31 0.097(5) 0.058(4) 0.111(6) 0.003(4) 0.027(5) -0.025(4)
C32 0.079(4) 0.078(5) 0.088(5) 0.000(4) 0.031(4) -0.016(4)
C33 0.070(4) 0.069(4) 0.092(5) -0.004(4) 0.020(4) 0.010(3)
C34 0.081(4) 0.039(3) 0.067(4) 0.000(3) 0.023(3) 0.006(3)

loop_
_atom_type_symbol
_atom_type_description
_atom_type_scat_dispersion_real
_atom_type_scat_dispersion_imag
_atom_type_scat_source
C C 0.0033 0.0016
;
International Tables for Crystallography
(Vol. C, Tables 4.2.6.8 and 6.1.1.4)
;
H H 0.0000 0.0000
;
International Tables for Crystallography
(Vol. C, Table 6.1.1.4)
;
N N 0.0061 0.0033
;
International Tables for Crystallography
(Vol. C, Tables 4.2.6.8 and 6.1.1.4)
;
O O 0.0106 0.0060
;
International Tables for Crystallography
(Vol. C, Tables 4.2.6.8 and 6.1.1.4)
;
Br Br -0.2901 2.4595
;
International Tables for Crystallography
(Vol. C, Tables 4.2.6.8 and 6.1.1.4)
;

loop_
_geom_angle_atom_site_label_1
_geom_angle_atom_site_label_2
_geom_angle_atom_site_label_3
_geom_angle
_geom_angle_site_symmetry_1
_geom_angle_site_symmetry_3
_geom_angle_publ_flag
C13 O2 H2A 109.5 . . ?
C7 N1 C1 129.0(4) . . ?
C7 N1 H1 115.5 . . ?
C1 N1 H1 115.5 . . ?
N3 N2 C10 116.6(4) . . ?
N2 N3 C14 112.5(4) . . ?
C26 N4 C27 122.4(4) . . ?
C26 N5 C29 120.3(4) . . ?
C26 N5 C30 122.5(4) . . ?
C29 N5 C30 117.1(5) . . ?
C6 C1 C2 117.9(5) . . ?
C6 C1 N1 125.5(5) . . ?
C2 C1 N1 116.6(5) . . ?
C3 C2 C1 120.9(5) . . ?
C3 C2 H2 119.6 . . ?
C1 C2 H2 119.6 . . ?
C4 C3 C2 120.3(6) . . ?
C4 C3 H3 119.9 . . ?
C2 C3 H3 119.9 . . ?
C5 C4 C3 119.4(6) . . ?
C5 C4 H4 120.3 . . ?
C3 C4 H4 120.3 . . ?
C4 C5 C6 120.9(6) . . ?
C4 C5 H5 119.5 . . ?
C6 C5 H5 119.5 . . ?
C1 C6 C5 120.6(6) . . ?
C1 C6 H6 119.7 . . ?
C5 C6 H6 119.7 . . ?
O1 C7 N1 123.8(5) . . ?
O1 C7 C8 121.3(4) . . ?
N1 C7 C8 114.9(5) . . ?
C9 C8 C13 119.2(4) . . ?
C9 C8 C7 117.1(5) . . ?
C13 C8 C7 123.7(4) . . ?
C8 C9 C10 123.2(5) . . ?
C8 C9 H9 118.4 . . ?
C10 C9 H9 118.4 . . ?
N2 C10 C9 124.5(5) . . ?
N2 C10 C11 116.5(4) . . ?
C9 C10 C11 119.0(4) . . ?
C12 C11 C10 118.1(4) . . ?
C12 C11 C20 119.2(5) . . ?
C10 C11 C20 122.7(4) . . ?
C11 C12 C13 123.9(5) . . ?
C11 C12 H12 118.0 . . ?
C13 C12 H12 118.0 . . ?
O2 C13 C12 121.5(5) . . ?
O2 C13 C8 122.0(4) . . ?
C12 C13 C8 116.5(4) . . ?
C15 C14 C19 119.2(5) . . ?
C15 C14 N3 116.9(5) . . ?
C19 C14 N3 123.8(5) . . ?
C14 C15 C16 120.1(6) . . ?
C14 C15 H15 120.0 . . ?
C16 C15 H15 120.0 . . ?
C17 C16 C15 119.6(6) . . ?
C17 C16 H16 120.2 . . ?
C15 C16 H16 120.2 . . ?
C16 C17 C18 121.2(6) . . ?
C16 C17 Br1 119.8(5) . . ?
C18 C17 Br1 119.0(5) . . ?
C17 C18 C19 119.5(6) . . ?
C17 C18 H18 120.2 . . ?
C19 C18 H18 120.2 . . ?
C18 C19 C14 120.3(6) . . ?
C18 C19 H19 119.8 . . ?
C14 C19 H19 119.8 . . ?
C25 C20 C21 117.0(5) . . ?
C25 C20 C11 121.9(5) . . ?
C21 C20 C11 121.0(5) . . ?
C22 C21 C20 121.2(5) . . ?
C22 C21 H21 119.4 . . ?
C20 C21 H21 119.4 . . ?
C21 C22 C23 119.9(5) . . ?
C21 C22 H22 120.1 . . ?
C23 C22 H22 120.1 . . ?
C24 C23 C22 121.1(5) . . ?
C24 C23 Br2 120.4(5) . . ?
C22 C23 Br2 118.5(4) . . ?
C23 C24 C25 118.5(5) . . ?
C23 C24 H24 120.8 . . ?
C25 C24 H24 120.8 . . ?
C20 C25 C24 122.3(5) . . ?
C20 C25 H25 118.8 . . ?
C24 C25 H25 118.8 . . ?
N5 C26 N4 122.8(4) . . ?
N5 C26 C34 120.5(4) . . ?
N4 C26 C34 116.6(5) . . ?
C28 C27 N4 109.8(4) . . ?
C28 C27 H27A 109.7 . . ?
N4 C27 H27A 109.7 . . ?
C28 C27 H27B 109.7 . . ?
N4 C27 H27B 109.7 . . ?
H27A C27 H27B 108.2 . . ?
C27 C28 C29 113.8(6) . . ?
C27 C28 H28A 108.8 . . ?
C29 C28 H28A 108.8 . . ?
C27 C28 H28B 108.8 . . ?
C29 C28 H28B 108.8 . . ?
H28A C28 H28B 107.7 . . ?
N5 C29 C28 111.1(5) . . ?
N5 C29 H29A 109.4 . . ?
C28 C29 H29A 109.4 . . ?
N5 C29 H29B 109.4 . . ?
C28 C29 H29B 109.4 . . ?
H29A C29 H29B 108.0 . . ?
N5 C30 C31 113.6(5) . . ?
N5 C30 H30A 108.8 . . ?
C31 C30 H30A 108.8 . . ?
N5 C30 H30B 108.8 . . ?
C31 C30 H30B 108.8 . . ?
H30A C30 H30B 107.7 . . ?
C30 C31 C32 115.4(6) . . ?
C30 C31 H31A 108.4 . . ?
C32 C31 H31A 108.4 . . ?
C30 C31 H31B 108.4 . . ?
C32 C31 H31B 108.4 . . ?
H31A C31 H31B 107.5 . . ?
C31 C32 C33 114.0(5) . . ?
C31 C32 H32A 108.8 . . ?
C33 C32 H32A 108.8 . . ?
C31 C32 H32B 108.8 . . ?
C33 C32 H32B 108.8 . . ?
H32A C32 H32B 107.7 . . ?
C34 C33 C32 114.2(5) . . ?
C34 C33 H33A 108.7 . . ?
C32 C33 H33A 108.7 . . ?
C34 C33 H33B 108.7 . . ?
C32 C33 H33B 108.7 . . ?
H33A C33 H33B 107.6 . . ?
C26 C34 C33 113.7(5) . . ?
C26 C34 H34A 108.8 . . ?
C33 C34 H34A 108.8 . . ?
C26 C34 H34B 108.8 . . ?
C33 C34 H34B 108.8 . . ?
H34A C34 H34B 107.7 . . ?

loop_
_geom_bond_atom_site_label_1
_geom_bond_atom_site_label_2
_geom_bond_distance
_geom_bond_site_symmetry_2
_geom_bond_publ_flag
Br1 C17 1.889(6) . ?
Br2 C23 1.884(5) . ?
O1 C7 1.233(6) . ?
O2 C13 1.286(5) . ?
O2 H2A 0.8400 . ?
N1 C7 1.355(6) . ?
N1 C1 1.403(6) . ?
N1 H1 0.8800 . ?
N2 N3 1.260(5) . ?
N2 C10 1.391(6) . ?
N3 C14 1.436(6) . ?
N4 C26 1.320(6) . ?
N4 C27 1.467(6) . ?
N5 C26 1.314(6) . ?
N5 C29 1.470(6) . ?
N5 C30 1.486(6) . ?
C1 C6 1.372(7) . ?
C1 C2 1.390(7) . ?
C2 C3 1.371(7) . ?
C2 H2 0.9500 . ?
C3 C4 1.361(8) . ?
C3 H3 0.9500 . ?
C4 C5 1.361(9) . ?
C4 H4 0.9500 . ?
C5 C6 1.374(8) . ?
C5 H5 0.9500 . ?
C6 H6 0.9500 . ?
C7 C8 1.489(7) . ?
C8 C9 1.382(7) . ?
C8 C13 1.445(7) . ?
C9 C10 1.398(7) . ?
C9 H9 0.9500 . ?
C10 C11 1.420(7) . ?
C11 C12 1.392(7) . ?
C11 C20 1.483(6) . ?
C12 C13 1.419(6) . ?
C12 H12 0.9500 . ?
C14 C15 1.373(8) . ?
C14 C19 1.386(8) . ?
C15 C16 1.400(8) . ?
C15 H15 0.9500 . ?
C16 C17 1.353(9) . ?
C16 H16 0.9500 . ?
C17 C18 1.370(9) . ?
C18 C19 1.381(7) . ?
C18 H18 0.9500 . ?
C19 H19 0.9500 . ?
C20 C25 1.387(7) . ?
C20 C21 1.408(7) . ?
C21 C22 1.376(7) . ?
C21 H21 0.9500 . ?
C22 C23 1.379(8) . ?
C22 H22 0.9500 . ?
C23 C24 1.375(8) . ?
C24 C25 1.395(7) . ?
C24 H24 0.9500 . ?
C25 H25 0.9500 . ?
C26 C34 1.508(7) . ?
C27 C28 1.455(8) . ?
C27 H27A 0.9900 . ?
C27 H27B 0.9900 . ?
C28 C29 1.478(9) . ?
C28 H28A 0.9900 . ?
C28 H28B 0.9900 . ?
C29 H29A 0.9900 . ?
C29 H29B 0.9900 . ?
C30 C31 1.490(9) . ?
C30 H30A 0.9900 . ?
C30 H30B 0.9900 . ?
C31 C32 1.511(8) . ?
C31 H31A 0.9900 . ?
C31 H31B 0.9900 . ?
C32 C33 1.526(8) . ?
C32 H32A 0.9900 . ?
C32 H32B 0.9900 . ?
C33 C34 1.517(8) . ?
C33 H33A 0.9900 . ?
C33 H33B 0.9900 . ?
C34 H34A 0.9900 . ?
C34 H34B 0.9900 . ?

loop_
_geom_hbond_atom_site_label_D
_geom_hbond_atom_site_label_H
_geom_hbond_atom_site_label_A
_geom_hbond_site_symmetry_D
_geom_hbond_site_symmetry_H
_geom_hbond_site_symmetry_A
_geom_hbond_distance_DA
_geom_hbond_distance_DH
_geom_hbond_distance_HA
_geom_hbond_angle_DHA
_geom_hbond_publ_flag
O2 H2A N4 . . 3_556 2.739(5) 0.840 1.939 158.6 no
N1 H1 O2 . . . 2.599(5) 0.880 1.835 144.1 no

loop_
_geom_torsion_atom_site_label_1
_geom_torsion_atom_site_label_2
_geom_torsion_atom_site_label_3
_geom_torsion_atom_site_label_4
_geom_torsion
_geom_torsion_site_symmetry_1
_geom_torsion_site_symmetry_2
_geom_torsion_site_symmetry_3
_geom_torsion_site_symmetry_4
_geom_torsion_publ_flag
C10 N2 N3 C14 179.8(4) . . . . ?
C7 N1 C1 C6 3.2(10) . . . . ?
C7 N1 C1 C2 -176.7(5) . . . . ?
C6 C1 C2 C3 -1.6(9) . . . . ?
N1 C1 C2 C3 178.3(6) . . . . ?
C1 C2 C3 C4 0.4(11) . . . . ?
C2 C3 C4 C5 0.1(11) . . . . ?
C3 C4 C5 C6 0.5(11) . . . . ?
C2 C1 C6 C5 2.2(10) . . . . ?
N1 C1 C6 C5 -177.7(6) . . . . ?
C4 C5 C6 C1 -1.7(11) . . . . ?
C1 N1 C7 O1 1.7(9) . . . . ?
C1 N1 C7 C8 179.2(5) . . . . ?
O1 C7 C8 C9 0.2(8) . . . . ?
N1 C7 C8 C9 -177.3(5) . . . . ?
O1 C7 C8 C13 -179.9(5) . . . . ?
N1 C7 C8 C13 2.5(8) . . . . ?
C13 C8 C9 C10 -3.1(8) . . . . ?
C7 C8 C9 C10 176.8(5) . . . . ?
N3 N2 C10 C9 13.0(8) . . . . ?
N3 N2 C10 C11 -167.7(5) . . . . ?
C8 C9 C10 N2 179.1(5) . . . . ?
C8 C9 C10 C11 -0.2(8) . . . . ?
N2 C10 C11 C12 -177.0(5) . . . . ?
C9 C10 C11 C12 2.4(8) . . . . ?
N2 C10 C11 C20 4.1(7) . . . . ?
C9 C10 C11 C20 -176.6(5) . . . . ?
C10 C11 C12 C13 -1.3(8) . . . . ?
C20 C11 C12 C13 177.7(5) . . . . ?
C11 C12 C13 O2 179.7(5) . . . . ?
C11 C12 C13 C8 -1.8(8) . . . . ?
C9 C8 C13 O2 -177.6(5) . . . . ?
C7 C8 C13 O2 2.5(9) . . . . ?
C9 C8 C13 C12 3.9(8) . . . . ?
C7 C8 C13 C12 -175.9(5) . . . . ?
N2 N3 C14 C15 176.2(5) . . . . ?
N2 N3 C14 C19 -4.6(8) . . . . ?
C19 C14 C15 C16 0.8(10) . . . . ?
N3 C14 C15 C16 -180.0(6) . . . . ?
C14 C15 C16 C17 0.0(10) . . . . ?
C15 C16 C17 C18 -0.7(11) . . . . ?
C15 C16 C17 Br1 -179.8(5) . . . . ?
C16 C17 C18 C19 0.5(11) . . . . ?
Br1 C17 C18 C19 179.7(5) . . . . ?
C17 C18 C19 C14 0.3(10) . . . . ?
C15 C14 C19 C18 -1.0(10) . . . . ?
N3 C14 C19 C18 179.9(6) . . . . ?
C12 C11 C20 C25 45.2(7) . . . . ?
C10 C11 C20 C25 -135.9(5) . . . . ?
C12 C11 C20 C21 -134.9(5) . . . . ?
C10 C11 C20 C21 44.1(7) . . . . ?
C25 C20 C21 C22 0.8(8) . . . . ?
C11 C20 C21 C22 -179.2(5) . . . . ?
C20 C21 C22 C23 0.2(8) . . . . ?
C21 C22 C23 C24 -1.5(9) . . . . ?
C21 C22 C23 Br2 179.4(4) . . . . ?
C22 C23 C24 C25 1.6(9) . . . . ?
Br2 C23 C24 C25 -179.3(4) . . . . ?
C21 C20 C25 C24 -0.6(8) . . . . ?
C11 C20 C25 C24 179.4(5) . . . . ?
C23 C24 C25 C20 -0.6(9) . . . . ?
C29 N5 C26 N4 0.1(9) . . . . ?
C30 N5 C26 N4 -176.6(5) . . . . ?
C29 N5 C26 C34 -177.7(5) . . . . ?
C30 N5 C26 C34 5.6(9) . . . . ?
C27 N4 C26 N5 -0.7(9) . . . . ?
C27 N4 C26 C34 177.2(5) . . . . ?
C26 N4 C27 C28 -23.4(8) . . . . ?
N4 C27 C28 C29 47.5(8) . . . . ?
C26 N5 C29 C28 24.3(9) . . . . ?
C30 N5 C29 C28 -158.8(6) . . . . ?
C27 C28 C29 N5 -48.7(8) . . . . ?
C26 N5 C30 C31 -69.3(8) . . . . ?
C29 N5 C30 C31 113.9(6) . . . . ?
N5 C30 C31 C32 79.1(8) . . . . ?
C30 C31 C32 C33 -60.0(8) . . . . ?
C31 C32 C33 C34 61.7(8) . . . . ?
N5 C26 C34 C33 62.1(7) . . . . ?
N4 C26 C34 C33 -115.8(6) . . . . ?
C32 C33 C34 C26 -80.8(7) . . . . ?
